data_4084158
loop_
_publ_author_name
'Sola\<rov\'a, Hana'
'C\'isa\<rov\'a, Ivana'
'\<St\<epni\<cka, Petr'

_publ_section_title
;
 Synthesis, Structural Characterization, and Catalytic Evaluation of
 Phosphinoferrocene Ligands Bearing Extended Urea-Amide Substituents
;
_journal_issue 15
_journal_name_full Organometallics
_journal_page_first 4131
_journal_paper_doi 10.1021/om5006758
_journal_volume 33
_journal_year 2014
_chemical_formula_moiety 'C29 H31 Cl Fe N3 O2 P Pd'
_chemical_formula_sum 'C29 H31 Cl Fe N3 O2 P Pd'
_chemical_formula_weight 682.24
_space_group_crystal_system monoclinic
_space_group_IT_number 14
_space_group_name_Hall '-P 2ybc'
_space_group_name_H-M_alt 'P 1 21/c 1'
_atom_sites_solution_hydrogens mixed
_atom_sites_solution_primary direct
_atom_sites_solution_secondary difmap
_audit_creation_method SHELXL-97
_cell_angle_alpha 90.00
_cell_angle_beta 93.1450(10)
_cell_angle_gamma 90.00
_cell_formula_units_Z 4
_cell_length_a 9.3319(2)
_cell_length_b 15.8296(4)
_cell_length_c 18.8286(5)
_cell_measurement_reflns_used 9955
_cell_measurement_temperature 150(2)
_cell_measurement_theta_max 27.48
_cell_measurement_theta_min 2.52
_cell_volume 2777.18(12)
_computing_cell_refinement 'Bruker SAINT'
_computing_data_collection 'Bruker Instrument Service v2012.12.0.3'
_computing_data_reduction 'Bruker SAINT'
_computing_molecular_graphics 'PLATON (Spek, 2003)'
_computing_publication_material 'PLATON (Spek, 2003)'
_computing_structure_refinement 'SHELXL-97 (Sheldrick, 2008)'
_computing_structure_solution 'SHELXS-97 (Sheldrick, 2008)'
_diffrn_ambient_temperature 150(2)
_diffrn_measured_fraction_theta_full 1.000
_diffrn_measured_fraction_theta_max 1.000
_diffrn_measurement_device_type 'Bruker APEX-II CCD'
_diffrn_measurement_method '\f and \w scans'
_diffrn_radiation_monochromator graphite
_diffrn_radiation_source 'fine-focus sealed tube'
_diffrn_radiation_type MoK\a
_diffrn_radiation_wavelength 0.71073
_diffrn_reflns_av_R_equivalents 0.0432
_diffrn_reflns_av_sigmaI/netI 0.0289
_diffrn_reflns_limit_h_max 12
_diffrn_reflns_limit_h_min -12
_diffrn_reflns_limit_k_max 20
_diffrn_reflns_limit_k_min -20
_diffrn_reflns_limit_l_max 24
_diffrn_reflns_limit_l_min -24
_diffrn_reflns_number 47321
_diffrn_reflns_theta_full 27.50
_diffrn_reflns_theta_max 27.50
_diffrn_reflns_theta_min 2.17
_exptl_absorpt_coefficient_mu 1.356
_exptl_absorpt_correction_T_max 0.923
_exptl_absorpt_correction_T_min 0.648
_exptl_absorpt_correction_type numerical
_exptl_absorpt_process_details 'SADABS V2012/1 (Bruker AXS Inc.)'
_exptl_crystal_colour orange
_exptl_crystal_density_diffrn 1.632
_exptl_crystal_density_method 'not measured'
_exptl_crystal_description prism
_exptl_crystal_F_000 1384
_exptl_crystal_size_max 0.35
_exptl_crystal_size_mid 0.11
_exptl_crystal_size_min 0.06
_refine_diff_density_max 0.636
_refine_diff_density_min -0.556
_refine_diff_density_rms 0.078
_refine_ls_extinction_method none
_refine_ls_goodness_of_fit_ref 1.033
_refine_ls_hydrogen_treatment constr
_refine_ls_matrix_type full
_refine_ls_number_parameters 353
_refine_ls_number_reflns 6369
_refine_ls_number_restraints 3
_refine_ls_restrained_S_all 1.033
_refine_ls_R_factor_all 0.0381
_refine_ls_R_factor_gt 0.0270
_refine_ls_shift/su_max 0.004
_refine_ls_shift/su_mean 0.000
_refine_ls_structure_factor_coef Fsqd
_refine_ls_weighting_details 'calc w=1/[\s^2^(Fo^2^)+(0.0266P)^2^+2.4035P] where P=(Fo^2^+2Fc^2^)/3'
_refine_ls_weighting_scheme calc
_refine_ls_wR_factor_gt 0.0598
_refine_ls_wR_factor_ref 0.0644
_reflns_number_gt 5360
_reflns_number_total 6369
_reflns_threshold_expression >2sigma(I)
_cod_duplicate_entry 4084156
_cod_data_source_file om5006758_si_002.cif
_cod_data_source_block hs125
_cod_depositor_comments
;
The following automatic conversions were performed:
'_atom_site_symetry_multiplicity' tag replaced with
'_atom_site_symmetry_multiplicity'.

Automatic conversion script
Id: cif_correct_tags 1440 2010-10-19 06:21:57Z saulius 

 Adding full bibliography for 4084154--4084163.cif.
;
_cod_database_code 4084158

loop_
_space_group_symop_id
_space_group_symop_operation_xyz
1 'x, y, z'
2 '-x, y+1/2, -z+1/2'
3 '-x, -y, -z'
4 'x, -y-1/2, z-1/2'

loop_
_atom_site_label
_atom_site_type_symbol
_atom_site_fract_x
_atom_site_fract_y
_atom_site_fract_z
_atom_site_U_iso_or_equiv
_atom_site_adp_type
_atom_site_occupancy
_atom_site_symmetry_multiplicity
_atom_site_calc_flag
_atom_site_refinement_flags
_atom_site_disorder_assembly
_atom_site_disorder_group
Pd Pd 0.172236(18) 0.145495(11) 1.032401(9) 0.01737(6) Uani 1 1 d . . .
Fe Fe 0.20728(3) 0.371871(19) 0.873007(17) 0.01472(8) Uani 1 1 d . A .
Cl Cl 0.01368(6) 0.24817(4) 1.07795(3) 0.02290(12) Uani 1 1 d . A .
P P 0.14685(6) 0.16086(4) 0.90991(3) 0.01492(12) Uani 1 1 d . A .
O1 O 0.32193(18) 0.52716(11) 1.01473(9) 0.0257(4) Uani 1 1 d . . .
O2 O 0.5499(2) 0.23804(11) 1.13351(11) 0.0359(5) Uani 1 1 d . . .
N1 N 0.1832(2) 0.43154(12) 1.06738(10) 0.0197(4) Uani 1 1 d . . .
H1N H 0.1165 0.3882 1.0620 0.024 Uiso 1 1 d R . .
N2 N 0.4767(2) 0.36818(12) 1.09947(11) 0.0213(4) Uani 1 1 d . . .
H2N H 0.4769 0.4158 1.0762 0.026 Uiso 1 1 d R . .
N3 N 0.6662(2) 0.30569(14) 1.04679(11) 0.0283(5) Uani 1 1 d . . .
H3N H 0.6796 0.3580 1.0228 0.034 Uiso 1 1 d R . .
H4N H 0.7282 0.2638 1.0496 0.034 Uiso 1 1 d R . .
C1 C 0.1400(2) 0.45903(14) 0.94285(12) 0.0175(5) Uani 1 1 d . . .
C2 C 0.0294(2) 0.39759(14) 0.92768(12) 0.0179(5) Uani 1 1 d . . .
H2 H -0.0120 0.3615 0.9613 0.021 Uiso 1 1 calc R . .
C3 C -0.0073(2) 0.40027(15) 0.85350(13) 0.0216(5) Uani 1 1 d . . .
H3 H -0.0775 0.3663 0.8287 0.026 Uiso 1 1 calc R . .
C4 C 0.0795(3) 0.46284(15) 0.82279(13) 0.0236(5) Uani 1 1 d . . .
H4 H 0.0770 0.4778 0.7739 0.028 Uiso 1 1 calc R . .
C5 C 0.1703(3) 0.49913(14) 0.87738(12) 0.0206(5) Uani 1 1 d . . .
H5 H 0.2392 0.5424 0.8715 0.025 Uiso 1 1 calc R . .
C6 C 0.2556(2) 0.24643(13) 0.87947(11) 0.0149(4) Uani 1 1 d . . .
C7 C 0.2714(2) 0.27701(14) 0.80852(12) 0.0181(5) Uani 1 1 d . A .
H7 H 0.2210 0.2573 0.7666 0.022 Uiso 1 1 calc R . .
C8 C 0.3762(2) 0.34213(15) 0.81257(13) 0.0220(5) Uani 1 1 d . . .
H8 H 0.4082 0.3733 0.7733 0.026 Uiso 1 1 calc R A .
C9 C 0.4253(2) 0.35319(15) 0.88409(13) 0.0224(5) Uani 1 1 d . A .
H9 H 0.4952 0.3929 0.9013 0.027 Uiso 1 1 calc R . .
C10 C 0.3516(2) 0.29411(14) 0.92610(12) 0.0175(5) Uani 1 1 d . A .
H10 H 0.3638 0.2875 0.9762 0.021 Uiso 1 1 calc R . .
C11 C 0.2229(2) 0.47554(14) 1.01091(12) 0.0176(5) Uani 1 1 d . . .
C12 C 0.2154(2) 0.06940(14) 0.86377(12) 0.0167(4) Uani 1 1 d . . .
C13 C 0.3491(2) 0.06972(15) 0.83488(12) 0.0201(5) Uani 1 1 d . A .
H13 H 0.4055 0.1197 0.8363 0.024 Uiso 1 1 calc R . .
C14 C 0.4003(3) -0.00300(15) 0.80391(13) 0.0252(5) Uani 1 1 d . . .
H14 H 0.4916 -0.0022 0.7839 0.030 Uiso 1 1 calc R A .
C15 C 0.3213(3) -0.07583(15) 0.80176(13) 0.0259(5) Uani 1 1 d . A .
H15 H 0.3568 -0.1248 0.7795 0.031 Uiso 1 1 calc R . .
C16 C 0.1902(3) -0.07799(15) 0.83202(15) 0.0301(6) Uani 1 1 d . . .
H16 H 0.1363 -0.1289 0.8318 0.036 Uiso 1 1 calc R A .
C17 C 0.1370(3) -0.00570(15) 0.86282(14) 0.0259(5) Uani 1 1 d . A .
H17 H 0.0464 -0.0073 0.8835 0.031 Uiso 1 1 calc R . .
C18 C -0.0305(2) 0.17445(13) 0.86554(12) 0.0165(4) Uani 1 1 d . . .
C19 C -0.0497(3) 0.17022(15) 0.79154(13) 0.0228(5) Uani 1 1 d . A .
H19 H 0.0290 0.1564 0.7638 0.027 Uiso 1 1 calc R . .
C20 C -0.1838(3) 0.18628(16) 0.75845(14) 0.0266(5) Uani 1 1 d . . .
H20 H -0.1962 0.1843 0.7081 0.032 Uiso 1 1 calc R A .
C21 C -0.2992(3) 0.20518(16) 0.79878(14) 0.0278(6) Uani 1 1 d . A .
H21 H -0.3906 0.2164 0.7760 0.033 Uiso 1 1 calc R . .
C22 C -0.2820(3) 0.20779(17) 0.87200(14) 0.0281(6) Uani 1 1 d . . .
H22 H -0.3618 0.2199 0.8995 0.034 Uiso 1 1 calc R A .
C23 C -0.1474(2) 0.19261(15) 0.90574(13) 0.0223(5) Uani 1 1 d . A .
H23 H -0.1356 0.1947 0.9561 0.027 Uiso 1 1 calc R . .
C24 C 0.2582(3) 0.43815(16) 1.13685(12) 0.0241(5) Uani 1 1 d . . .
H24A H 0.1874 0.4373 1.1742 0.029 Uiso 1 1 calc R . .
H24B H 0.3100 0.4927 1.1403 0.029 Uiso 1 1 calc R . .
C25 C 0.3640(3) 0.36648(16) 1.14977(13) 0.0251(5) Uani 1 1 d . . .
H25A H 0.4077 0.3707 1.1988 0.030 Uiso 1 1 calc R . .
H25B H 0.3124 0.3119 1.1455 0.030 Uiso 1 1 calc R . .
C26 C 0.5648(2) 0.30042(15) 1.09561(13) 0.0213(5) Uani 1 1 d . . .
C51 C 0.2569(7) 0.1076(5) 1.1396(2) 0.0302(11) Uani 0.922(5) 1 d PD A 1
H51A H 0.2921 0.1627 1.1304 0.036 Uiso 0.922(5) 1 calc PR A 1
H51B H 0.2089 0.0969 1.1819 0.036 Uiso 0.922(5) 1 calc PR A 1
C52 C 0.2753(3) 0.0441(2) 1.09204(16) 0.0356(8) Uani 0.922(5) 1 d PD A 1
H52 H 0.2400 -0.0108 1.1014 0.043 Uiso 0.922(5) 1 calc PR A 1
C53 C 0.3455(9) 0.0592(7) 1.0298(3) 0.0407(13) Uani 0.922(5) 1 d PD A 1
H53A H 0.3810 0.1141 1.0203 0.049 Uiso 0.922(5) 1 calc PR A 1
H53B H 0.3579 0.0146 0.9969 0.049 Uiso 0.922(5) 1 calc PR A 1
C51B C 0.247(9) 0.111(7) 1.128(4) 0.0302(11) Uani 0.08 1 d PD A 2
H51C H 0.1504 0.1015 1.1116 0.036 Uiso 0.078(5) 1 calc PR A 2
H51D H 0.2672 0.1366 1.1733 0.036 Uiso 0.078(5) 1 calc PR A 2
C52B C 0.356(4) 0.089(2) 1.087(2) 0.0356(8) Uani 0.08 1 d PD A 2
H52B H 0.4526 0.0983 1.1041 0.043 Uiso 0.078(5) 1 calc PR A 2
C53B C 0.329(13) 0.051(9) 1.021(4) 0.0407(13) Uani 0.08 1 d PD A 2
H53C H 0.2325 0.0411 1.0036 0.049 Uiso 0.078(5) 1 calc PR A 2
H53D H 0.4060 0.0355 0.9927 0.049 Uiso 0.078(5) 1 calc PR A 2

loop_
_atom_site_aniso_label
_atom_site_aniso_U_11
_atom_site_aniso_U_22
_atom_site_aniso_U_33
_atom_site_aniso_U_23
_atom_site_aniso_U_13
_atom_site_aniso_U_12
Pd 0.01556(9) 0.02112(9) 0.01545(9) 0.00187(7) 0.00099(6) 0.00199(7)
Fe 0.01456(16) 0.01369(15) 0.01571(16) -0.00116(12) -0.00096(12) 0.00196(12)
Cl 0.0211(3) 0.0253(3) 0.0228(3) -0.0006(2) 0.0055(2) 0.0017(2)
P 0.0129(3) 0.0164(3) 0.0156(3) -0.0010(2) 0.0016(2) 0.0017(2)
O1 0.0262(9) 0.0258(9) 0.0246(9) -0.0019(7) -0.0032(7) -0.0061(8)
O2 0.0344(11) 0.0261(10) 0.0474(12) 0.0161(9) 0.0040(9) 0.0089(8)
N1 0.0205(10) 0.0212(10) 0.0173(10) -0.0014(8) -0.0007(8) 0.0020(8)
N2 0.0227(10) 0.0183(10) 0.0229(10) 0.0049(8) 0.0013(8) 0.0035(8)
N3 0.0241(11) 0.0269(11) 0.0341(13) 0.0000(9) 0.0038(9) 0.0069(9)
C1 0.0183(11) 0.0145(10) 0.0195(11) -0.0014(9) -0.0003(9) 0.0052(9)
C2 0.0128(11) 0.0168(11) 0.0239(12) -0.0023(9) -0.0002(9) 0.0041(9)
C3 0.0171(11) 0.0207(12) 0.0261(13) -0.0050(10) -0.0062(9) 0.0056(9)
C4 0.0273(13) 0.0213(12) 0.0215(12) -0.0002(10) -0.0059(10) 0.0098(10)
C5 0.0248(12) 0.0128(10) 0.0239(12) 0.0000(9) -0.0003(10) 0.0038(9)
C6 0.0139(10) 0.0136(10) 0.0170(11) -0.0022(8) 0.0003(8) 0.0032(8)
C7 0.0194(11) 0.0180(11) 0.0173(11) -0.0033(9) 0.0043(9) 0.0022(9)
C8 0.0201(12) 0.0222(12) 0.0246(12) 0.0017(10) 0.0087(10) 0.0009(10)
C9 0.0150(11) 0.0201(11) 0.0320(13) -0.0023(10) 0.0005(10) -0.0011(9)
C10 0.0136(11) 0.0177(11) 0.0207(12) -0.0011(9) -0.0028(9) 0.0045(9)
C11 0.0185(11) 0.0147(10) 0.0196(11) -0.0049(9) 0.0014(9) 0.0051(9)
C12 0.0186(11) 0.0158(11) 0.0156(11) 0.0003(8) 0.0000(9) 0.0036(9)
C13 0.0182(11) 0.0181(11) 0.0241(12) 0.0000(9) 0.0032(9) 0.0018(9)
C14 0.0240(13) 0.0252(13) 0.0269(13) 0.0024(10) 0.0049(10) 0.0101(10)
C15 0.0336(14) 0.0183(12) 0.0257(13) -0.0007(10) 0.0023(11) 0.0108(10)
C16 0.0377(15) 0.0154(12) 0.0372(15) 0.0010(11) 0.0026(12) -0.0004(11)
C17 0.0228(13) 0.0220(12) 0.0335(14) 0.0002(10) 0.0066(11) -0.0023(10)
C18 0.0150(11) 0.0138(10) 0.0205(12) -0.0029(9) -0.0013(9) 0.0003(9)
C19 0.0187(12) 0.0256(12) 0.0239(13) -0.0050(10) -0.0002(10) 0.0014(10)
C20 0.0278(14) 0.0276(13) 0.0236(13) -0.0037(10) -0.0075(10) -0.0014(11)
C21 0.0187(12) 0.0259(13) 0.0375(15) -0.0034(11) -0.0109(11) 0.0008(10)
C22 0.0152(12) 0.0329(14) 0.0362(15) -0.0042(11) 0.0023(11) 0.0046(10)
C23 0.0186(12) 0.0248(12) 0.0236(12) -0.0037(10) 0.0019(9) 0.0001(10)
C24 0.0271(13) 0.0293(13) 0.0160(12) -0.0031(10) 0.0023(10) 0.0066(11)
C25 0.0286(13) 0.0283(13) 0.0185(12) 0.0023(10) 0.0020(10) 0.0075(11)
C26 0.0187(12) 0.0218(12) 0.0225(12) -0.0015(10) -0.0066(9) 0.0010(10)
C51 0.0366(19) 0.0356(18) 0.018(2) 0.012(2) -0.0033(18) 0.0049(14)
C52 0.0393(19) 0.0334(17) 0.0330(17) 0.0094(13) -0.0085(14) 0.0110(14)
C53 0.041(3) 0.048(3) 0.032(2) 0.0076(19) -0.0007(19) 0.031(2)
C51B 0.0366(19) 0.0356(18) 0.018(2) 0.012(2) -0.0033(18) 0.0049(14)
C52B 0.0393(19) 0.0334(17) 0.0330(17) 0.0094(13) -0.0085(14) 0.0110(14)
C53B 0.041(3) 0.048(3) 0.032(2) 0.0076(19) -0.0007(19) 0.031(2)

loop_
_atom_type_symbol
_atom_type_description
_atom_type_scat_dispersion_real
_atom_type_scat_dispersion_imag
_atom_type_scat_source
C C 0.0033 0.0016 'International Tables Vol C Tables 4.2.6.8 and 6.1.1.4'
H H 0.0000 0.0000 'International Tables Vol C Tables 4.2.6.8 and 6.1.1.4'
N N 0.0061 0.0033 'International Tables Vol C Tables 4.2.6.8 and 6.1.1.4'
O O 0.0106 0.0060 'International Tables Vol C Tables 4.2.6.8 and 6.1.1.4'
P P 0.1023 0.0942 'International Tables Vol C Tables 4.2.6.8 and 6.1.1.4'
Cl Cl 0.1484 0.1585 'International Tables Vol C Tables 4.2.6.8 and 6.1.1.4'
Fe Fe 0.3463 0.8444 'International Tables Vol C Tables 4.2.6.8 and 6.1.1.4'
Pd Pd -0.9988 1.0072 'International Tables Vol C Tables 4.2.6.8 and 6.1.1.4'

loop_
_geom_angle_atom_site_label_1
_geom_angle_atom_site_label_2
_geom_angle_atom_site_label_3
_geom_angle
C51B Pd C53B 72(2)
C51B Pd C53 67.1(16)
C53B Pd C53 7(2)
C51B Pd C52B 38.1(10)
C53B Pd C52B 38.2(13)
C53 Pd C52B 31.9(11)
C51B Pd C52 36(3)
C53B Pd C52 40(3)
C53 Pd C52 38.1(3)
C52B Pd C52 27.9(11)
C51B Pd C51 0(4)
C53B Pd C51 72(2)
C53 Pd C51 67.11(19)
C52B Pd C51 38.0(11)
C52 Pd C51 36.38(19)
C51B Pd P 161.7(14)
C53B Pd P 90(2)
C53 Pd P 94.66(17)
C52B Pd P 123.8(10)
C52 Pd P 127.95(9)
C51 Pd P 161.64(11)
C51B Pd Cl 93.1(17)
C53B Pd Cl 165(2)
C53 Pd Cl 159.27(11)
C52B Pd Cl 127.3(10)
C52 Pd Cl 125.96(9)
C51 Pd Cl 93.11(13)
P Pd Cl 104.73(2)
C1 Fe C6 134.34(9)
C1 Fe C7 175.45(9)
C6 Fe C7 41.22(9)
C1 Fe C2 41.29(9)
C6 Fe C2 110.33(9)
C7 Fe C2 136.02(9)
C1 Fe C10 108.14(9)
C6 Fe C10 41.12(8)
C7 Fe C10 68.98(9)
C2 Fe C10 113.92(9)
C1 Fe C5 41.04(9)
C6 Fe C5 173.64(9)
C7 Fe C5 143.48(9)
C2 Fe C5 68.90(9)
C10 Fe C5 132.92(9)
C1 Fe C8 142.28(10)
C6 Fe C8 68.59(9)
C7 Fe C8 40.63(9)
C2 Fe C8 175.86(9)
C10 Fe C8 68.11(9)
C5 Fe C8 112.64(10)
C1 Fe C9 111.84(9)
C6 Fe C9 68.85(9)
C7 Fe C9 68.51(9)
C2 Fe C9 143.64(9)
C10 Fe C9 40.71(9)
C5 Fe C9 107.79(10)
C8 Fe C9 40.16(10)
C1 Fe C4 68.36(9)
C6 Fe C4 145.77(9)
C7 Fe C4 114.91(9)
C2 Fe C4 68.09(10)
C10 Fe C4 172.67(9)
C5 Fe C4 40.34(9)
C8 Fe C4 110.39(10)
C9 Fe C4 133.65(10)
C1 Fe C3 68.64(9)
C6 Fe C3 115.58(9)
C7 Fe C3 111.55(9)
C2 Fe C3 40.46(9)
C10 Fe C3 145.49(10)
C5 Fe C3 68.23(10)
C8 Fe C3 135.99(10)
C9 Fe C3 173.76(10)
C4 Fe C3 40.28(10)
C6 P C12 103.09(10)
C6 P C18 106.12(10)
C12 P C18 102.05(10)
C6 P Pd 111.48(7)
C12 P Pd 111.81(7)
C18 P Pd 120.56(8)
C11 N1 C24 122.4(2)
C11 N1 H1N 120.7
C24 N1 H1N 116.0
C26 N2 C25 118.9(2)
C26 N2 H2N 129.8
C25 N2 H2N 111.3
C26 N3 H3N 119.2
C26 N3 H4N 113.2
H3N N3 H4N 125.4
C5 C1 C2 107.7(2)
C5 C1 C11 123.2(2)
C2 C1 C11 128.8(2)
C5 C1 Fe 70.11(13)
C2 C1 Fe 69.83(12)
C11 C1 Fe 120.94(15)
C3 C2 C1 107.9(2)
C3 C2 Fe 70.67(13)
C1 C2 Fe 68.88(12)
C3 C2 H2 126.1
C1 C2 H2 126.1
Fe C2 H2 126.0
C2 C3 C4 108.0(2)
C2 C3 Fe 68.87(12)
C4 C3 Fe 69.85(13)
C2 C3 H3 126.0
C4 C3 H3 126.0
Fe C3 H3 126.8
C5 C4 C3 108.6(2)
C5 C4 Fe 69.10(13)
C3 C4 Fe 69.87(13)
C5 C4 H4 125.7
C3 C4 H4 125.7
Fe C4 H4 126.9
C4 C5 C1 107.8(2)
C4 C5 Fe 70.56(13)
C1 C5 Fe 68.85(12)
C4 C5 H5 126.1
C1 C5 H5 126.1
Fe C5 H5 126.1
C10 C6 C7 107.44(19)
C10 C6 P 122.94(17)
C7 C6 P 129.54(17)
C10 C6 Fe 69.66(12)
C7 C6 Fe 69.50(12)
P C6 Fe 128.58(12)
C8 C7 C6 107.5(2)
C8 C7 Fe 69.98(13)
C6 C7 Fe 69.28(12)
C8 C7 H7 126.3
C6 C7 H7 126.3
Fe C7 H7 126.0
C9 C8 C7 109.2(2)
C9 C8 Fe 70.15(13)
C7 C8 Fe 69.39(13)
C9 C8 H8 125.4
C7 C8 H8 125.4
Fe C8 H8 126.6
C8 C9 C10 107.9(2)
C8 C9 Fe 69.68(13)
C10 C9 Fe 69.24(12)
C8 C9 H9 126.1
C10 C9 H9 126.1
Fe C9 H9 126.6
C9 C10 C6 108.0(2)
C9 C10 Fe 70.05(13)
C6 C10 Fe 69.22(12)
C9 C10 H10 126.0
C6 C10 H10 126.0
Fe C10 H10 126.3
O1 C11 N1 122.5(2)
O1 C11 C1 121.4(2)
N1 C11 C1 116.1(2)
C13 C12 C17 118.7(2)
C13 C12 P 122.05(17)
C17 C12 P 119.02(17)
C14 C13 C12 120.0(2)
C14 C13 H13 120.0
C12 C13 H13 120.0
C15 C14 C13 121.0(2)
C15 C14 H14 119.5
C13 C14 H14 119.5
C14 C15 C16 119.8(2)
C14 C15 H15 120.1
C16 C15 H15 120.1
C15 C16 C17 119.9(2)
C15 C16 H16 120.0
C17 C16 H16 120.0
C16 C17 C12 120.6(2)
C16 C17 H17 119.7
C12 C17 H17 119.7
C23 C18 C19 119.4(2)
C23 C18 P 119.57(17)
C19 C18 P 120.97(17)
C20 C19 C18 120.1(2)
C20 C19 H19 120.0
C18 C19 H19 119.9
C21 C20 C19 120.1(2)
C21 C20 H20 119.9
C19 C20 H20 119.9
C22 C21 C20 120.2(2)
C22 C21 H21 119.9
C20 C21 H21 119.9
C21 C22 C23 120.1(2)
C21 C22 H22 119.9
C23 C22 H22 119.9
C18 C23 C22 120.0(2)
C18 C23 H23 120.0
C22 C23 H23 120.0
N1 C24 C25 111.61(19)
N1 C24 H24A 109.3
C25 C24 H24A 109.3
N1 C24 H24B 109.3
C25 C24 H24B 109.3
H24A C24 H24B 108.0
N2 C25 C24 111.7(2)
N2 C25 H25A 109.3
C24 C25 H25A 109.3
N2 C25 H25B 109.3
C24 C25 H25B 109.3
H25A C25 H25B 107.9
O2 C26 N2 121.1(2)
O2 C26 N3 123.1(2)
N2 C26 N3 115.8(2)
C52 C51 Pd 69.6(2)
C52 C51 H51A 120.0
Pd C51 H51A 72.3
C52 C51 H51B 120.0
Pd C51 H51B 130.8
H51A C51 H51B 120.0
C51 C52 C53 120.5(6)
C51 C52 Pd 74.0(3)
C53 C52 Pd 69.6(4)
C51 C52 H52 119.8
C53 C52 H52 119.8
Pd C52 H52 129.0
C52 C53 Pd 72.3(4)
C52 C53 H53A 120.0
Pd C53 H53A 71.9
C52 C53 H53B 120.0
Pd C53 H53B 127.9
H53A C53 H53B 120.0
C52B C51B Pd 78(3)
C52B C51B H51C 120.0
Pd C51B H51C 57.5
C52B C51B H51D 120.0
Pd C51B H51D 138.0
H51C C51B H51D 120.0
C51B C52B C53B 121(4)
C51B C52B Pd 64(4)
C53B C52B Pd 69(5)
C51B C52B H52B 119.6
C53B C52B H52B 119.6
Pd C52B H52B 143.9
C52B C53B Pd 73(4)
C52B C53B H53C 120.0
Pd C53B H53C 60.5
C52B C53B H53D 120.0
Pd C53B H53D 142.4
H53C C53B H53D 120.0

loop_
_geom_bond_atom_site_label_1
_geom_bond_atom_site_label_2
_geom_bond_distance
Pd C51B 1.97(9)
Pd C53B 2.11(12)
Pd C53 2.119(9)
Pd C52B 2.15(3)
Pd C52 2.154(3)
Pd C51 2.209(5)
Pd P 2.3182(6)
Pd Cl 2.3887(6)
Fe C1 2.029(2)
Fe C6 2.038(2)
Fe C7 2.041(2)
Fe C2 2.042(2)
Fe C10 2.044(2)
Fe C5 2.046(2)
Fe C8 2.049(2)
Fe C9 2.055(2)
Fe C4 2.065(2)
Fe C3 2.066(2)
P C6 1.805(2)
P C12 1.823(2)
P C18 1.825(2)
O1 C11 1.232(3)
O2 C26 1.230(3)
N1 C11 1.340(3)
N1 C24 1.453(3)
N1 H1N 0.9277
N2 C26 1.355(3)
N2 C25 1.454(3)
N2 H2N 0.8722
N3 C26 1.358(3)
N3 H3N 0.9544
N3 H4N 0.8798
C1 C5 1.429(3)
C1 C2 1.435(3)
C1 C11 1.484(3)
C2 C3 1.420(3)
C2 H2 0.9500
C3 C4 1.422(4)
C3 H3 0.9500
C4 C5 1.418(3)
C4 H4 0.9500
C5 H5 0.9500
C6 C10 1.434(3)
C6 C7 1.436(3)
C7 C8 1.420(3)
C7 H7 0.9500
C8 C9 1.409(3)
C8 H8 0.9500
C9 C10 1.426(3)
C9 H9 0.9500
C10 H10 0.9500
C12 C13 1.388(3)
C12 C17 1.396(3)
C13 C14 1.387(3)
C13 H13 0.9500
C14 C15 1.368(4)
C14 H14 0.9500
C15 C16 1.378(4)
C15 H15 0.9500
C16 C17 1.387(3)
C16 H16 0.9500
C17 H17 0.9500
C18 C23 1.391(3)
C18 C19 1.396(3)
C19 C20 1.390(3)
C19 H19 0.9500
C20 C21 1.385(4)
C20 H20 0.9500
C21 C22 1.380(4)
C21 H21 0.9500
C22 C23 1.397(3)
C22 H22 0.9500
C23 H23 0.9500
C24 C25 1.515(3)
C24 H24A 0.9900
C24 H24B 0.9900
C25 H25A 0.9900
C25 H25B 0.9900
C51 C52 1.363(7)
C51 H51A 0.9500
C51 H51B 0.9500
C52 C53 1.394(9)
C52 H52 0.9500
C53 H53A 0.9500
C53 H53B 0.9500
C51B C52B 1.36(2)
C51B H51C 0.9500
C51B H51D 0.9500
C52B C53B 1.40(2)
C52B H52B 0.9500
C53B H53C 0.9500
C53B H53D 0.9500
